data_7007877
loop_
_publ_author_name
'Huang, Ming-Yi'
'Yeh, Chen-Yu'
'Lee, Gene-Hsiang'
'Peng, Shie-Ming'

_publ_section_title
;
 Control of magnetic spin states by various mixed anionic ligands in
 trinickel complexes: synthesis, crystal structures and physical
 properties.
;
_journal_issue 48
_journal_name_full 'Dalton transactions (Cambridge, England : 2003)'
_journal_page_first 5683
_journal_page_last 5690
_journal_paper_doi 10.1039/b612123c
_journal_year 2006
_chemical_formula_sum 'C46 H45 N12 Ni3 O4.5'
_chemical_formula_weight 1014.07
_chemical_name_systematic
;
?
;
_space_group_IT_number 14
_symmetry_cell_setting monoclinic
_symmetry_space_group_name_Hall '-P 2ybc'
_symmetry_space_group_name_H-M 'P 1 21/c 1'
_atom_sites_solution_hydrogens geom
_atom_sites_solution_primary direct
_atom_sites_solution_secondary difmap
_audit_creation_method SHELXL-97
_cell_angle_alpha 90.00
_cell_angle_beta 102.5497(8)
_cell_angle_gamma 90.00
_cell_formula_units_Z 4
_cell_length_a 15.6867(2)
_cell_length_b 14.9385(2)
_cell_length_c 20.4837(3)
_cell_measurement_reflns_used all
_cell_measurement_temperature 150(2)
_cell_measurement_theta_max 27.50
_cell_measurement_theta_min 1.00
_cell_volume 4685.38(11)
_computing_cell_refinement DENZO-SMN
_computing_data_collection 'NONIUS COLLECT'
_computing_data_reduction DENZO-SMN
_computing_molecular_graphics 'Bruker SHELXTL'
_computing_publication_material 'Bruker SHELXTL'
_computing_structure_refinement 'SHELXL-97 (Sheldrick, 1997)'
_computing_structure_solution 'SHELXS-97 (Sheldrick, 1990)'
_diffrn_ambient_temperature 150(2)
_diffrn_measured_fraction_theta_full 0.996
_diffrn_measured_fraction_theta_max 0.996
_diffrn_measurement_device_type 'NONIUS KappaCCD'
_diffrn_measurement_method '\w scans'
_diffrn_radiation_monochromator graphite
_diffrn_radiation_source 'fine-focus sealed tube'
_diffrn_radiation_type MoK\a
_diffrn_radiation_wavelength 0.71073
_diffrn_reflns_av_R_equivalents 0.0910
_diffrn_reflns_av_sigmaI/netI 0.0699
_diffrn_reflns_limit_h_max 20
_diffrn_reflns_limit_h_min -20
_diffrn_reflns_limit_k_max 19
_diffrn_reflns_limit_k_min -17
_diffrn_reflns_limit_l_max 26
_diffrn_reflns_limit_l_min -24
_diffrn_reflns_number 30002
_diffrn_reflns_theta_full 27.50
_diffrn_reflns_theta_max 27.50
_diffrn_reflns_theta_min 1.33
_exptl_absorpt_coefficient_mu 1.251
_exptl_absorpt_correction_T_max 0.805
_exptl_absorpt_correction_T_min 0.542
_exptl_absorpt_correction_type multi-scan
_exptl_crystal_colour deep-brown
_exptl_crystal_density_diffrn 1.438
_exptl_crystal_density_method 'not measured'
_exptl_crystal_description block
_exptl_crystal_F_000 2100
_exptl_crystal_size_max 0.35
_exptl_crystal_size_mid 0.20
_exptl_crystal_size_min 0.15
_refine_diff_density_max 2.656
_refine_diff_density_min -1.753
_refine_diff_density_rms 0.222
_refine_ls_extinction_method none
_refine_ls_goodness_of_fit_ref 1.083
_refine_ls_hydrogen_treatment constr
_refine_ls_matrix_type full
_refine_ls_number_parameters 588
_refine_ls_number_reflns 10728
_refine_ls_number_restraints 11
_refine_ls_restrained_S_all 1.095
_refine_ls_R_factor_all 0.0818
_refine_ls_R_factor_gt 0.0668
_refine_ls_shift/su_max 0.016
_refine_ls_shift/su_mean 0.000
_refine_ls_structure_factor_coef Fsqd
_refine_ls_weighting_details 'calc w=1/[\s^2^(Fo^2^)+(0.1053P)^2^+7.4812P] where P=(Fo^2^+2Fc^2^)/3'
_refine_ls_weighting_scheme calc
_refine_ls_wR_factor_gt 0.1888
_refine_ls_wR_factor_ref 0.2013
_reflns_number_gt 8525
_reflns_number_total 10728
_reflns_threshold_expression >2sigma(I)
_cod_data_source_file b612123c.txt
_cod_data_source_block ic11181(comp3)
_cod_depositor_comments
;
The following automatic conversions were performed:
'_symmetry_cell_setting' value 'Monoclinic' changed to 'monoclinic'
according to '/home/saulius/struct/CIF-dictionaries/cif_core.dic'
dictionary named 'cif_core.dic' version 2.4.1 from 2010-06-29.

Automatic conversion script
Id: cif_fix_enum 1527 2010-12-29 10:47:43Z saulius 
;
_cod_original_sg_symbol_H-M P2(1)/c
_cod_original_formula_sum 'C46 H45 N12 Ni3 O4.50'
_cod_database_code 7007877

loop_
_symmetry_equiv_pos_as_xyz
'x, y, z'
'-x, y+1/2, -z+1/2'
'-x, -y, -z'
'x, -y-1/2, z-1/2'

loop_
_atom_site_label
_atom_site_type_symbol
_atom_site_fract_x
_atom_site_fract_y
_atom_site_fract_z
_atom_site_U_iso_or_equiv
_atom_site_adp_type
_atom_site_occupancy
_atom_site_symmetry_multiplicity
_atom_site_calc_flag
_atom_site_refinement_flags
_atom_site_disorder_assembly
_atom_site_disorder_group
Ni1 Ni 0.12687(3) 0.72189(3) 0.32646(2) 0.02681(15) Uani 1 1 d . . .
Ni2 Ni 0.25239(3) 0.74124(3) 0.27817(2) 0.02355(14) Uani 1 1 d . . .
Ni3 Ni 0.37412(3) 0.75048(3) 0.22479(2) 0.02582(15) Uani 1 1 d . . .
N1 N 0.1063(2) 0.8534(2) 0.29838(16) 0.0309(7) Uani 1 1 d . . .
N2 N 0.25006(18) 0.8663(2) 0.28973(15) 0.0274(6) Uani 1 1 d . . .
N3 N 0.3930(2) 0.8720(2) 0.27661(15) 0.0286(7) Uani 1 1 d . . .
N4 N 0.2147(2) 0.7621(2) 0.41370(16) 0.0269(6) Uani 1 1 d . . .
N5 N 0.3287(2) 0.7279(2) 0.36248(15) 0.0259(6) Uani 1 1 d . . .
N6 N 0.43795(19) 0.6843(2) 0.30985(15) 0.0276(6) Uani 1 1 d . . .
N7 N 0.0615(2) 0.5659(2) 0.41584(17) 0.0349(8) Uani 1 1 d . . .
N8 N 0.1612(2) 0.5923(2) 0.34238(16) 0.0284(7) Uani 1 1 d . . .
N9 N 0.25184(19) 0.6145(2) 0.26692(15) 0.0269(6) Uani 1 1 d . . .
N10 N 0.1778(2) 0.7565(2) 0.19249(16) 0.0264(7) Uani 1 1 d . . .
N11 N 0.2924(2) 0.8121(2) 0.14801(15) 0.0282(7) Uani 1 1 d . . .
N12 N 0.4100(2) 0.8616(2) 0.09695(16) 0.0336(7) Uani 1 1 d . . .
O1 O 0.02500(17) 0.7074(2) 0.36622(14) 0.0353(6) Uani 1 1 d . . .
O2 O 0.32680(17) 0.62846(18) 0.18470(13) 0.0296(6) Uani 1 1 d . . .
O3 O 0.06800(17) 0.6888(2) 0.22868(13) 0.0331(6) Uani 1 1 d . . .
O4 O 0.47195(19) 0.7569(2) 0.17978(15) 0.0344(6) Uani 1 1 d . . .
C1 C 0.0236(3) 0.8851(3) 0.2884(2) 0.0380(9) Uani 1 1 d . . .
H1A H -0.0208 0.8465 0.2970 0.046 Uiso 1 1 calc R . .
C2 C 0.0009(3) 0.9711(3) 0.2663(2) 0.0447(11) Uani 1 1 d . . .
H2A H -0.0573 0.9922 0.2616 0.054 Uiso 1 1 calc R . .
C3 C 0.0653(3) 1.0256(3) 0.2511(2) 0.0434(10) Uani 1 1 d . . .
H3A H 0.0515 1.0845 0.2348 0.052 Uiso 1 1 calc R . .
C4 C 0.1494(3) 0.9941(3) 0.2596(2) 0.0359(9) Uani 1 1 d . . .
H4A H 0.1937 1.0312 0.2490 0.043 Uiso 1 1 calc R . .
C5 C 0.1698(2) 0.9074(3) 0.28384(18) 0.0289(8) Uani 1 1 d . . .
C6 C 0.3279(2) 0.9133(3) 0.29912(19) 0.0286(8) Uani 1 1 d . . .
C7 C 0.3429(3) 0.9963(3) 0.3322(2) 0.0375(9) Uani 1 1 d . . .
H7A H 0.2970 1.0252 0.3477 0.045 Uiso 1 1 calc R . .
C8 C 0.4238(3) 1.0355(3) 0.3422(2) 0.0462(11) Uani 1 1 d . . .
H8A H 0.4340 1.0918 0.3641 0.055 Uiso 1 1 calc R . .
C9 C 0.4911(3) 0.9920(3) 0.3201(2) 0.0417(10) Uani 1 1 d . . .
H9A H 0.5477 1.0176 0.3267 0.050 Uiso 1 1 calc R . .
C10 C 0.4727(3) 0.9111(3) 0.2884(2) 0.0347(9) Uani 1 1 d . . .
H10A H 0.5186 0.8809 0.2739 0.042 Uiso 1 1 calc R . .
C11 C 0.1851(3) 0.7979(3) 0.46509(19) 0.0311(8) Uani 1 1 d . . .
H11A H 0.1239 0.7998 0.4620 0.037 Uiso 1 1 calc R . .
C12 C 0.2390(3) 0.8316(3) 0.5215(2) 0.0335(8) Uani 1 1 d . . .
H12A H 0.2154 0.8555 0.5568 0.040 Uiso 1 1 calc R . .
C13 C 0.3287(3) 0.8303(3) 0.5261(2) 0.0354(9) Uani 1 1 d . . .
H13A H 0.3674 0.8533 0.5647 0.042 Uiso 1 1 calc R . .
C14 C 0.3610(3) 0.7953(3) 0.47406(19) 0.0321(8) Uani 1 1 d . . .
H14A H 0.4220 0.7947 0.4761 0.038 Uiso 1 1 calc R . .
C15 C 0.3025(2) 0.7603(2) 0.41781(18) 0.0255(7) Uani 1 1 d . . .
C16 C 0.4058(2) 0.6820(3) 0.36682(18) 0.0265(7) Uani 1 1 d . . .
C17 C 0.4463(2) 0.6308(3) 0.4220(2) 0.0323(8) Uani 1 1 d . . .
H17A H 0.4241 0.6307 0.4616 0.039 Uiso 1 1 calc R . .
C18 C 0.5191(3) 0.5805(3) 0.4184(2) 0.0395(10) Uani 1 1 d . . .
H18A H 0.5466 0.5445 0.4552 0.047 Uiso 1 1 calc R . .
C19 C 0.5518(3) 0.5832(3) 0.3599(2) 0.0408(10) Uani 1 1 d . . .
H19A H 0.6021 0.5497 0.3565 0.049 Uiso 1 1 calc R . .
C20 C 0.5098(2) 0.6350(3) 0.3082(2) 0.0334(8) Uani 1 1 d . . .
H20A H 0.5323 0.6367 0.2688 0.040 Uiso 1 1 calc R . .
C21 C 0.0171(3) 0.6412(3) 0.4044(2) 0.0352(9) Uani 1 1 d . . .
C22 C -0.0550(3) 0.6512(4) 0.4423(3) 0.0513(12) Uani 1 1 d . . .
H22A H -0.0596 0.7141 0.4546 0.077 Uiso 1 1 calc R . .
H22B H -0.0416 0.6144 0.4828 0.077 Uiso 1 1 calc R . .
H22C H -0.1104 0.6315 0.4139 0.077 Uiso 1 1 calc R . .
C23 C 0.1293(3) 0.5417(3) 0.38651(19) 0.0311(8) Uani 1 1 d . . .
C24 C 0.1674(3) 0.4574(3) 0.4059(2) 0.0391(9) Uani 1 1 d . . .
H24A H 0.1442 0.4206 0.4357 0.047 Uiso 1 1 calc R . .
C25 C 0.2375(3) 0.4285(3) 0.3819(2) 0.0420(10) Uani 1 1 d . . .
H25A H 0.2650 0.3733 0.3970 0.050 Uiso 1 1 calc R . .
C26 C 0.2681(3) 0.4797(3) 0.3358(2) 0.0372(9) Uani 1 1 d . . .
H26A H 0.3170 0.4607 0.3190 0.045 Uiso 1 1 calc R . .
C27 C 0.2262(2) 0.5595(3) 0.31460(19) 0.0282(8) Uani 1 1 d . . .
C28 C 0.2812(2) 0.5807(3) 0.21486(19) 0.0280(8) Uani 1 1 d . . .
C29 C 0.2568(3) 0.4886(3) 0.1864(2) 0.0406(10) Uani 1 1 d . . .
H29A H 0.2847 0.4777 0.1498 0.061 Uiso 1 1 d R . .
H29B H 0.2756 0.4445 0.2206 0.061 Uiso 1 1 d R . .
H29C H 0.1946 0.4850 0.1708 0.061 Uiso 1 1 d R . .
C30 C 0.0424(3) 0.7070(4) 0.1116(2) 0.0434(10) Uani 1 1 d . . .
H30A H 0.0211 0.6452 0.1063 0.065 Uiso 1 1 calc R . .
H30B H 0.0775 0.7196 0.0785 0.065 Uiso 1 1 calc R . .
H30C H -0.0074 0.7481 0.1049 0.065 Uiso 1 1 calc R . .
C31 C 0.0980(2) 0.7194(3) 0.18138(19) 0.0297(8) Uani 1 1 d . . .
C32 C 0.2053(2) 0.8149(3) 0.14704(18) 0.0273(7) Uani 1 1 d . . .
C33 C 0.1499(3) 0.8752(3) 0.10785(19) 0.0336(8) Uani 1 1 d . . .
H33A H 0.0906 0.8801 0.1112 0.040 Uiso 1 1 calc R . .
C34 C 0.1824(3) 0.9283(3) 0.0636(2) 0.0378(9) Uani 1 1 d . . .
H34A H 0.1452 0.9691 0.0353 0.045 Uiso 1 1 calc R . .
C35 C 0.2691(3) 0.9216(3) 0.0609(2) 0.0359(9) Uani 1 1 d . . .
H35A H 0.2914 0.9564 0.0296 0.043 Uiso 1 1 calc R . .
C36 C 0.3241(3) 0.8636(3) 0.10406(18) 0.0300(8) Uani 1 1 d . . .
C37 C 0.4715(3) 0.8101(3) 0.13042(19) 0.0324(8) Uani 1 1 d . . .
C38 C 0.5567(3) 0.8106(4) 0.1073(2) 0.0452(11) Uani 1 1 d . . .
H38A H 0.6056 0.8120 0.1463 0.068 Uiso 1 1 calc R . .
H38B H 0.5591 0.8636 0.0795 0.068 Uiso 1 1 calc R . .
H38C H 0.5606 0.7565 0.0810 0.068 Uiso 1 1 calc R . .
C39 C 0.9181(5) 0.9630(5) 0.4881(3) 0.0749(18) Uani 1 1 d . . .
H39A H 0.8612 0.9378 0.4800 0.090 Uiso 1 1 calc R . .
C40 C 0.9728(5) 0.9458(5) 0.4448(3) 0.0739(18) Uani 1 1 d . . .
H40A H 0.9540 0.9083 0.4069 0.089 Uiso 1 1 calc R . .
C41 C 1.0534(5) 0.9832(4) 0.4572(3) 0.0690(17) Uani 1 1 d . . .
H41A H 1.0910 0.9720 0.4275 0.083 Uiso 1 1 calc R . .
C42 C 0.3651(7) 0.1930(8) 0.5606(5) 0.055(2) Uiso 0.50 1 d PD A 1
H42A H 0.4031 0.2107 0.6013 0.066 Uiso 0.50 1 calc PR A 1
C43 C 0.2983(8) 0.2497(9) 0.5265(6) 0.081(4) Uiso 0.50 1 d PD A 1
H43A H 0.2954 0.3102 0.5403 0.098 Uiso 0.50 1 calc PR A 1
C44 C 0.2366(8) 0.2166(8) 0.4724(5) 0.067(3) Uiso 0.50 1 d PD A 1
H44A H 0.1898 0.2536 0.4506 0.081 Uiso 0.50 1 calc PR A 1
C45 C 0.2433(8) 0.1295(7) 0.4502(6) 0.075(3) Uiso 0.50 1 d PD A 1
H45A H 0.2007 0.1058 0.4142 0.090 Uiso 0.50 1 calc PR A 1
C46 C 0.3140(7) 0.0778(9) 0.4820(6) 0.076(3) Uiso 0.50 1 d PD A 1
H46A H 0.3224 0.0182 0.4686 0.091 Uiso 0.50 1 calc PR A 1
C47 C 0.3719(8) 0.1191(10) 0.5350(6) 0.076(3) Uiso 0.50 1 d PD A 1
H47A H 0.4231 0.0861 0.5537 0.091 Uiso 0.50 1 calc PR A 1
C48 C 0.1475(9) 0.2217(12) 0.3298(5) 0.113(6) Uiso 0.50 1 d PD B 2
H48A H 0.1664 0.1886 0.3718 0.169 Uiso 0.50 1 d PR B 2
H48B H 0.0924 0.1966 0.3046 0.169 Uiso 0.50 1 d PR B 2
H48C H 0.1390 0.2848 0.3397 0.169 Uiso 0.50 1 d PR B 2
C49 C 0.2272(5) 0.2058(5) 0.3068(3) 0.0301(15) Uiso 0.50 1 d PD B 2
H49A H 0.2778 0.2365 0.3354 0.036 Uiso 0.50 1 calc PR B 2
H49B H 0.2400 0.1410 0.3050 0.036 Uiso 0.50 1 calc PR B 2
O5 O 0.2051(6) 0.2442(6) 0.2415(4) 0.078(3) Uiso 0.50 1 d PD B 2
C50 C 0.2688(7) 0.2235(8) 0.2024(5) 0.059(3) Uiso 0.50 1 d PD B 2
H50A H 0.2448 0.1707 0.1753 0.071 Uiso 0.50 1 calc PR B 2
H50B H 0.3205 0.2015 0.2352 0.071 Uiso 0.50 1 calc PR B 2
C51 C 0.3044(9) 0.2803(10) 0.1568(7) 0.081(4) Uiso 0.50 1 d PD B 2
H51D H 0.3468 0.2476 0.1389 0.121 Uiso 0.50 1 d PR B 2
H51A H 0.2576 0.2989 0.1210 0.121 Uiso 0.50 1 d PR B 2
H51B H 0.3316 0.3321 0.1803 0.121 Uiso 0.50 1 d PR B 2

loop_
_atom_site_aniso_label
_atom_site_aniso_U_11
_atom_site_aniso_U_22
_atom_site_aniso_U_33
_atom_site_aniso_U_23
_atom_site_aniso_U_13
_atom_site_aniso_U_12
Ni1 0.0216(2) 0.0283(3) 0.0310(3) -0.0005(2) 0.00654(18) 0.00035(19)
Ni2 0.0211(2) 0.0227(3) 0.0264(3) 0.00021(17) 0.00432(19) 0.00067(17)
Ni3 0.0234(3) 0.0254(3) 0.0291(3) 0.00177(18) 0.00670(19) 0.00041(18)
N1 0.0261(15) 0.0317(17) 0.0337(16) -0.0013(14) 0.0041(13) 0.0073(13)
N2 0.0229(15) 0.0243(16) 0.0333(16) 0.0012(13) 0.0023(12) 0.0021(12)
N3 0.0271(15) 0.0274(16) 0.0300(16) 0.0020(13) 0.0033(12) -0.0015(13)
N4 0.0242(15) 0.0267(16) 0.0292(16) 0.0009(12) 0.0047(12) 0.0023(12)
N5 0.0228(14) 0.0265(16) 0.0276(15) 0.0009(12) 0.0036(12) 0.0026(12)
N6 0.0233(14) 0.0277(16) 0.0314(16) 0.0008(13) 0.0049(12) 0.0031(12)
N7 0.0304(16) 0.0381(19) 0.0388(18) -0.0003(15) 0.0131(14) -0.0031(15)
N8 0.0248(15) 0.0294(17) 0.0311(15) -0.0024(13) 0.0063(12) -0.0025(13)
N9 0.0252(15) 0.0248(16) 0.0316(16) -0.0017(13) 0.0082(12) -0.0009(12)
N10 0.0216(15) 0.0283(17) 0.0281(15) 0.0015(12) 0.0026(12) 0.0005(12)
N11 0.0293(15) 0.0241(16) 0.0301(15) 0.0001(13) 0.0039(12) -0.0008(13)
N12 0.0353(17) 0.0314(18) 0.0350(17) 0.0009(14) 0.0095(14) -0.0079(14)
O1 0.0269(13) 0.0397(17) 0.0404(15) 0.0022(13) 0.0099(11) 0.0010(12)
O2 0.0312(13) 0.0264(14) 0.0321(13) 0.0000(11) 0.0090(11) 0.0012(11)
O3 0.0252(13) 0.0374(16) 0.0358(14) -0.0013(12) 0.0044(11) -0.0034(12)
O4 0.0323(14) 0.0364(16) 0.0369(15) 0.0060(12) 0.0131(12) 0.0015(12)
C1 0.0274(19) 0.049(3) 0.038(2) 0.0049(19) 0.0088(16) 0.0116(18)
C2 0.038(2) 0.049(3) 0.048(2) 0.012(2) 0.0114(19) 0.021(2)
C3 0.049(3) 0.039(2) 0.043(2) 0.0086(19) 0.0115(19) 0.017(2)
C4 0.040(2) 0.029(2) 0.038(2) 0.0024(17) 0.0077(17) 0.0070(17)
C5 0.0292(18) 0.0278(19) 0.0284(18) -0.0014(15) 0.0035(14) 0.0041(15)
C6 0.0306(18) 0.0220(18) 0.0314(18) 0.0028(15) 0.0024(15) -0.0013(15)
C7 0.036(2) 0.029(2) 0.045(2) -0.0059(18) 0.0044(18) -0.0011(17)
C8 0.052(3) 0.032(2) 0.053(3) -0.006(2) 0.005(2) -0.012(2)
C9 0.040(2) 0.038(2) 0.046(2) 0.0003(19) 0.0071(19) -0.0120(19)
C10 0.0295(19) 0.036(2) 0.038(2) 0.0036(17) 0.0070(16) -0.0053(17)
C11 0.0317(19) 0.029(2) 0.035(2) 0.0012(16) 0.0116(16) 0.0039(16)
C12 0.039(2) 0.029(2) 0.035(2) -0.0001(16) 0.0123(16) 0.0045(17)
C13 0.038(2) 0.035(2) 0.0316(19) -0.0044(17) 0.0030(16) 0.0007(18)
C14 0.0297(18) 0.032(2) 0.0334(19) 0.0027(16) 0.0046(15) 0.0026(16)
C15 0.0261(17) 0.0217(17) 0.0281(18) 0.0011(14) 0.0046(14) 0.0013(14)
C16 0.0224(16) 0.0245(18) 0.0324(18) 0.0001(15) 0.0054(14) 0.0001(14)
C17 0.0296(18) 0.032(2) 0.036(2) 0.0038(16) 0.0093(16) 0.0049(16)
C18 0.037(2) 0.039(2) 0.041(2) 0.0101(19) 0.0064(17) 0.0133(19)
C19 0.033(2) 0.040(2) 0.050(2) 0.002(2) 0.0120(18) 0.0119(18)
C20 0.0282(18) 0.034(2) 0.039(2) 0.0019(17) 0.0109(16) 0.0064(16)
C21 0.0278(18) 0.043(2) 0.035(2) -0.0051(18) 0.0088(16) -0.0088(17)
C22 0.039(2) 0.059(3) 0.064(3) 0.002(3) 0.029(2) 0.000(2)
C23 0.0326(19) 0.030(2) 0.0318(19) -0.0010(16) 0.0084(15) -0.0047(16)
C24 0.045(2) 0.033(2) 0.043(2) 0.0056(18) 0.0178(19) -0.0022(19)
C25 0.049(2) 0.030(2) 0.050(2) 0.0086(19) 0.018(2) 0.0087(19)
C26 0.040(2) 0.030(2) 0.045(2) 0.0036(18) 0.0180(18) 0.0057(18)
C27 0.0261(17) 0.0262(19) 0.0329(18) -0.0014(15) 0.0077(14) -0.0014(15)
C28 0.0282(18) 0.0230(18) 0.0330(19) 0.0007(15) 0.0066(15) 0.0029(15)
C29 0.049(2) 0.032(2) 0.045(2) -0.0062(19) 0.019(2) -0.0083(19)
C30 0.035(2) 0.051(3) 0.040(2) -0.006(2) -0.0004(18) -0.010(2)
C31 0.0288(18) 0.0260(19) 0.0340(19) -0.0003(16) 0.0057(15) 0.0021(15)
C32 0.0285(18) 0.0258(18) 0.0274(17) -0.0013(15) 0.0056(14) 0.0000(15)
C33 0.0323(19) 0.034(2) 0.033(2) -0.0017(17) 0.0052(16) 0.0019(17)
C34 0.045(2) 0.030(2) 0.035(2) 0.0039(17) 0.0016(17) 0.0052(18)
C35 0.041(2) 0.031(2) 0.036(2) 0.0035(17) 0.0087(17) -0.0045(18)
C36 0.0348(19) 0.0253(19) 0.0295(18) -0.0033(15) 0.0063(15) -0.0044(16)
C37 0.0332(19) 0.030(2) 0.035(2) -0.0038(16) 0.0092(16) -0.0088(16)
C38 0.039(2) 0.054(3) 0.046(2) 0.004(2) 0.0156(19) -0.007(2)
C39 0.077(4) 0.076(5) 0.064(4) 0.019(3) 0.001(3) 0.012(4)
C40 0.101(5) 0.059(4) 0.062(4) -0.001(3) 0.019(4) 0.007(4)
C41 0.087(5) 0.058(4) 0.065(4) 0.011(3) 0.021(3) 0.031(3)

loop_
_atom_type_symbol
_atom_type_description
_atom_type_scat_dispersion_real
_atom_type_scat_dispersion_imag
_atom_type_scat_source
C C 0.0033 0.0016 'International Tables Vol C Tables 4.2.6.8 and 6.1.1.4'
H H 0.0000 0.0000 'International Tables Vol C Tables 4.2.6.8 and 6.1.1.4'
N N 0.0061 0.0033 'International Tables Vol C Tables 4.2.6.8 and 6.1.1.4'
O O 0.0106 0.0060 'International Tables Vol C Tables 4.2.6.8 and 6.1.1.4'
Ni Ni 0.3393 1.1124 'International Tables Vol C Tables 4.2.6.8 and 6.1.1.4'

loop_
_geom_angle_atom_site_label_1
_geom_angle_atom_site_label_2
_geom_angle_atom_site_label_3
_geom_angle
_geom_angle_site_symmetry_1
_geom_angle_site_symmetry_3
_geom_angle_publ_flag
O1 Ni1 N8 92.29(13) . . ?
O1 Ni1 N1 97.46(13) . . ?
N8 Ni1 N1 169.77(13) . . ?
O1 Ni1 O3 98.22(11) . . ?
N8 Ni1 O3 88.53(12) . . ?
N1 Ni1 O3 87.01(12) . . ?
O1 Ni1 N4 97.01(12) . . ?
N8 Ni1 N4 91.97(12) . . ?
N1 Ni1 N4 89.92(13) . . ?
O3 Ni1 N4 164.72(12) . . ?
O1 Ni1 Ni2 179.38(10) . . ?
N8 Ni1 Ni2 88.18(9) . . ?
N1 Ni1 Ni2 82.09(9) . . ?
O3 Ni1 Ni2 82.19(7) . . ?
N4 Ni1 Ni2 82.57(9) . . ?
N2 Ni2 N5 90.87(14) . . ?
N2 Ni2 N10 88.39(13) . . ?
N5 Ni2 N10 178.45(13) . . ?
N2 Ni2 N9 178.54(13) . . ?
N5 Ni2 N9 89.51(14) . . ?
N10 Ni2 N9 91.26(13) . . ?
N2 Ni2 Ni3 92.25(9) . . ?
N5 Ni2 Ni3 90.77(10) . . ?
N10 Ni2 Ni3 87.89(10) . . ?
N9 Ni2 Ni3 89.16(9) . . ?
N2 Ni2 Ni1 91.57(9) . . ?
N5 Ni2 Ni1 91.40(10) . . ?
N10 Ni2 Ni1 89.98(10) . . ?
N9 Ni2 Ni1 87.01(9) . . ?
Ni3 Ni2 Ni1 175.57(3) . . ?
O4 Ni3 N11 92.35(12) . . ?
O4 Ni3 N6 97.75(12) . . ?
N11 Ni3 N6 169.82(13) . . ?
O4 Ni3 O2 96.11(11) . . ?
N11 Ni3 O2 88.88(12) . . ?
N6 Ni3 O2 88.83(12) . . ?
O4 Ni3 N3 99.08(12) . . ?
N11 Ni3 N3 89.73(12) . . ?
N6 Ni3 N3 89.87(13) . . ?
O2 Ni3 N3 164.79(11) . . ?
O4 Ni3 Ni2 178.90(9) . . ?
N11 Ni3 Ni2 87.01(9) . . ?
N6 Ni3 Ni2 82.87(8) . . ?
O2 Ni3 Ni2 82.98(7) . . ?
N3 Ni3 Ni2 81.81(9) . . ?
C1 N1 C5 118.8(4) . . ?
C1 N1 Ni1 117.6(3) . . ?
C5 N1 Ni1 123.3(2) . . ?
C5 N2 C6 123.0(3) . . ?
C5 N2 Ni2 118.1(2) . . ?
C6 N2 Ni2 118.7(2) . . ?
C10 N3 C6 118.5(3) . . ?
C10 N3 Ni3 119.3(3) . . ?
C6 N3 Ni3 122.2(2) . . ?
C11 N4 C15 118.3(3) . . ?
C11 N4 Ni1 120.3(3) . . ?
C15 N4 Ni1 121.1(2) . . ?
C15 N5 C16 122.5(3) . . ?
C15 N5 Ni2 118.3(2) . . ?
C16 N5 Ni2 119.1(2) . . ?
C20 N6 C16 118.1(3) . . ?
C20 N6 Ni3 119.6(3) . . ?
C16 N6 Ni3 122.1(2) . . ?
C21 N7 C23 125.1(4) . . ?
C23 N8 C27 119.8(3) . . ?
C23 N8 Ni1 121.3(3) . . ?
C27 N8 Ni1 118.4(3) . . ?
C28 N9 C27 122.1(3) . . ?
C28 N9 Ni2 118.3(3) . . ?
C27 N9 Ni2 119.5(2) . . ?
C31 N10 C32 123.5(3) . . ?
C31 N10 Ni2 118.1(3) . . ?
C32 N10 Ni2 118.0(2) . . ?
C36 N11 C32 118.9(3) . . ?
C36 N11 Ni3 120.8(3) . . ?
C32 N11 Ni3 119.3(2) . . ?
C37 N12 C36 125.6(3) . . ?
C21 O1 Ni1 122.3(3) . . ?
C28 O2 Ni3 119.7(2) . . ?
C31 O3 Ni1 119.8(2) . . ?
C37 O4 Ni3 122.0(3) . . ?
N1 C1 C2 123.0(4) . . ?
N1 C1 H1A 118.5 . . ?
C2 C1 H1A 118.5 . . ?
C1 C2 C3 118.1(4) . . ?
C1 C2 H2A 121.0 . . ?
C3 C2 H2A 121.0 . . ?
C4 C3 C2 119.8(4) . . ?
C4 C3 H3A 120.1 . . ?
C2 C3 H3A 120.1 . . ?
C3 C4 C5 120.1(4) . . ?
C3 C4 H4A 120.0 . . ?
C5 C4 H4A 120.0 . . ?
N1 C5 N2 114.4(3) . . ?
N1 C5 C4 120.2(4) . . ?
N2 C5 C4 125.2(4) . . ?
N3 C6 N2 115.3(3) . . ?
N3 C6 C7 120.3(4) . . ?
N2 C6 C7 124.3(4) . . ?
C8 C7 C6 120.0(4) . . ?
C8 C7 H7A 120.0 . . ?
C6 C7 H7A 120.0 . . ?
C7 C8 C9 119.5(4) . . ?
C7 C8 H8A 120.2 . . ?
C9 C8 H8A 120.2 . . ?
C10 C9 C8 117.9(4) . . ?
C10 C9 H9A 121.1 . . ?
C8 C9 H9A 121.1 . . ?
N3 C10 C9 123.7(4) . . ?
N3 C10 H10A 118.1 . . ?
C9 C10 H10A 118.1 . . ?
N4 C11 C12 123.3(4) . . ?
N4 C11 H11A 118.3 . . ?
C12 C11 H11A 118.3 . . ?
C11 C12 C13 118.8(4) . . ?
C11 C12 H12A 120.6 . . ?
C13 C12 H12A 120.6 . . ?
C14 C13 C12 119.3(4) . . ?
C14 C13 H13A 120.4 . . ?
C12 C13 H13A 120.4 . . ?
C13 C14 C15 119.4(4) . . ?
C13 C14 H14A 120.3 . . ?
C15 C14 H14A 120.3 . . ?
N4 C15 N5 115.8(3) . . ?
N4 C15 C14 120.9(3) . . ?
N5 C15 C14 123.2(3) . . ?
N6 C16 N5 114.4(3) . . ?
N6 C16 C17 121.1(3) . . ?
N5 C16 C17 124.3(3) . . ?
C18 C17 C16 119.4(4) . . ?
C18 C17 H17A 120.3 . . ?
C16 C17 H17A 120.3 . . ?
C17 C18 C19 119.3(4) . . ?
C17 C18 H18A 120.3 . . ?
C19 C18 H18A 120.3 . . ?
C20 C19 C18 118.4(4) . . ?
C20 C19 H19A 120.8 . . ?
C18 C19 H19A 120.8 . . ?
N6 C20 C19 123.8(4) . . ?
N6 C20 H20A 118.1 . . ?
C19 C20 H20A 118.1 . . ?
O1 C21 N7 130.4(4) . . ?
O1 C21 C22 114.8(4) . . ?
N7 C21 C22 114.8(4) . . ?
C21 C22 H22A 109.5 . . ?
C21 C22 H22B 109.5 . . ?
H22A C22 H22B 109.5 . . ?
C21 C22 H22C 109.5 . . ?
H22A C22 H22C 109.5 . . ?
H22B C22 H22C 109.5 . . ?
N8 C23 N7 125.2(4) . . ?
N8 C23 C24 119.3(4) . . ?
N7 C23 C24 115.5(4) . . ?
C25 C24 C23 120.3(4) . . ?
C25 C24 H24A 119.9 . . ?
C23 C24 H24A 119.9 . . ?
C24 C25 C26 119.8(4) . . ?
C24 C25 H25A 120.1 . . ?
C26 C25 H25A 120.1 . . ?
C25 C26 C27 118.6(4) . . ?
C25 C26 H26A 120.7 . . ?
C27 C26 H26A 120.7 . . ?
N8 C27 C26 121.7(4) . . ?
N8 C27 N9 115.8(3) . . ?
C26 C27 N9 122.3(3) . . ?
O2 C28 N9 120.2(3) . . ?
O2 C28 C29 116.6(3) . . ?
N9 C28 C29 123.0(3) . . ?
C28 C29 H29A 109.6 . . ?
C28 C29 H29B 109.4 . . ?
H29A C29 H29B 109.5 . . ?
C28 C29 H29C 109.4 . . ?
H29A C29 H29C 109.5 . . ?
H29B C29 H29C 109.5 . . ?
C31 C30 H30A 109.5 . . ?
C31 C30 H30B 109.5 . . ?
H30A C30 H30B 109.5 . . ?
C31 C30 H30C 109.5 . . ?
H30A C30 H30C 109.5 . . ?
H30B C30 H30C 109.5 . . ?
O3 C31 N10 120.9(3) . . ?
O3 C31 C30 116.7(4) . . ?
N10 C31 C30 122.3(4) . . ?
N11 C32 C33 122.1(4) . . ?
N11 C32 N10 114.9(3) . . ?
C33 C32 N10 122.8(3) . . ?
C32 C33 C34 118.6(4) . . ?
C32 C33 H33A 120.7 . . ?
C34 C33 H33A 120.7 . . ?
C35 C34 C33 119.6(4) . . ?
C35 C34 H34A 120.2 . . ?
C33 C34 H34A 120.2 . . ?
C34 C35 C36 120.1(4) . . ?
C34 C35 H35A 120.0 . . ?
C36 C35 H35A 120.0 . . ?
N11 C36 N12 124.2(3) . . ?
N11 C36 C35 120.4(4) . . ?
N12 C36 C35 115.4(3) . . ?
O4 C37 N12 130.9(4) . . ?
O4 C37 C38 113.3(4) . . ?
N12 C37 C38 115.8(4) . . ?
C37 C38 H38A 109.5 . . ?
C37 C38 H38B 109.5 . . ?
H38A C38 H38B 109.5 . . ?
C37 C38 H38C 109.5 . . ?
H38A C38 H38C 109.5 . . ?
H38B C38 H38C 109.5 . . ?
C41 C39 C40 119.7(7) 3_776 . ?
C41 C39 H39A 120.2 3_776 . ?
C40 C39 H39A 120.2 . . ?
C41 C40 C39 119.0(6) . . ?
C41 C40 H40A 120.5 . . ?
C39 C40 H40A 120.5 . . ?
C40 C41 C39 121.3(6) . 3_776 ?
C40 C41 H41A 119.3 . . ?
C39 C41 H41A 119.3 3_776 . ?
C47 C42 C43 116.7(12) . . ?
C47 C42 H42A 121.7 . . ?
C43 C42 H42A 121.7 . . ?
C44 C43 C42 119.6(11) . . ?
C44 C43 H43A 120.2 . . ?
C42 C43 H43A 120.2 . . ?
C45 C44 C43 120.2(11) . . ?
C45 C44 H44A 119.9 . . ?
C43 C44 H44A 119.9 . . ?
C44 C45 C46 118.4(11) . . ?
C44 C45 H45A 120.8 . . ?
C46 C45 H45A 120.8 . . ?
C45 C46 C47 115.8(12) . . ?
C45 C46 H46A 122.1 . . ?
C47 C46 H46A 122.1 . . ?
C42 C47 C46 128.5(14) . . ?
C42 C47 H47A 115.8 . . ?
C46 C47 H47A 115.8 . . ?
C49 C48 H48A 94.9 . . ?
C49 C48 H48B 119.4 . . ?
H48A C48 H48B 109.5 . . ?
C49 C48 H48C 113.0 . . ?
H48A C48 H48C 109.5 . . ?
H48B C48 H48C 109.5 . . ?
O5 C49 C48 100.8(7) . . ?
O5 C49 H49A 111.6 . . ?
C48 C49 H49A 111.6 . . ?
O5 C49 H49B 111.6 . . ?
C48 C49 H49B 111.6 . . ?
H49A C49 H49B 109.4 . . ?
C49 O5 C50 112.2(8) . . ?
O5 C50 C51 129.6(11) . . ?
O5 C50 H50A 104.9 . . ?
C51 C50 H50A 104.9 . . ?
O5 C50 H50B 104.9 . . ?
C51 C50 H50B 104.9 . . ?
H50A C50 H50B 105.8 . . ?
C50 C51 H51D 109.9 . . ?
C50 C51 H51A 108.7 . . ?
H51D C51 H51A 109.5 . . ?
C50 C51 H51B 109.8 . . ?
H51D C51 H51B 109.5 . . ?
H51A C51 H51B 109.5 . . ?

loop_
_geom_bond_atom_site_label_1
_geom_bond_atom_site_label_2
_geom_bond_distance
_geom_bond_site_symmetry_2
_geom_bond_publ_flag
Ni1 O1 1.957(3) . ?
Ni1 N8 2.017(3) . ?
Ni1 N1 2.053(3) . ?
Ni1 O3 2.075(3) . ?
Ni1 N4 2.094(3) . ?
Ni1 Ni2 2.4053(6) . ?
Ni2 N2 1.884(3) . ?
Ni2 N5 1.886(3) . ?
Ni2 N10 1.900(3) . ?
Ni2 N9 1.908(3) . ?
Ni2 Ni3 2.4018(6) . ?
Ni3 O4 1.957(3) . ?
Ni3 N11 2.022(3) . ?
Ni3 N6 2.063(3) . ?
Ni3 O2 2.070(3) . ?
Ni3 N3 2.091(3) . ?
N1 C1 1.355(5) . ?
N1 C5 1.364(5) . ?
N2 C5 1.381(5) . ?
N2 C6 1.385(5) . ?
N3 C10 1.354(5) . ?
N3 C6 1.357(5) . ?
N4 C11 1.349(5) . ?
N4 C15 1.361(5) . ?
N5 C15 1.375(5) . ?
N5 C16 1.376(5) . ?
N6 C20 1.353(5) . ?
N6 C16 1.369(5) . ?
N7 C21 1.316(6) . ?
N7 C23 1.378(5) . ?
N8 C23 1.354(5) . ?
N8 C27 1.362(5) . ?
N9 C28 1.348(5) . ?
N9 C27 1.400(5) . ?
N10 C31 1.343(5) . ?
N10 C32 1.411(5) . ?
N11 C36 1.358(5) . ?
N11 C32 1.362(5) . ?
N12 C37 1.305(5) . ?
N12 C36 1.386(5) . ?
O1 C21 1.285(5) . ?
O2 C28 1.262(4) . ?
O3 C31 1.252(5) . ?
O4 C37 1.285(5) . ?
C1 C2 1.383(7) . ?
C1 H1A 0.9500 . ?
C2 C3 1.385(7) . ?
C2 H2A 0.9500 . ?
C3 C4 1.376(6) . ?
C3 H3A 0.9500 . ?
C4 C5 1.399(6) . ?
C4 H4A 0.9500 . ?
C6 C7 1.408(6) . ?
C7 C8 1.371(6) . ?
C7 H7A 0.9500 . ?
C8 C9 1.396(7) . ?
C8 H8A 0.9500 . ?
C9 C10 1.372(6) . ?
C9 H9A 0.9500 . ?
C10 H10A 0.9500 . ?
C11 C12 1.370(6) . ?
C11 H11A 0.9500 . ?
C12 C13 1.390(6) . ?
C12 H12A 0.9500 . ?
C13 C14 1.378(6) . ?
C13 H13A 0.9500 . ?
C14 C15 1.408(5) . ?
C14 H14A 0.9500 . ?
C16 C17 1.398(5) . ?
C17 C18 1.381(5) . ?
C17 H17A 0.9500 . ?
C18 C19 1.403(6) . ?
C18 H18A 0.9500 . ?
C19 C20 1.361(6) . ?
C19 H19A 0.9500 . ?
C20 H20A 0.9500 . ?
C21 C22 1.510(6) . ?
C22 H22A 0.9800 . ?
C22 H22B 0.9800 . ?
C22 H22C 0.9800 . ?
C23 C24 1.414(6) . ?
C24 C25 1.367(6) . ?
C24 H24A 0.9500 . ?
C25 C26 1.381(6) . ?
C25 H25A 0.9500 . ?
C26 C27 1.384(6) . ?
C26 H26A 0.9500 . ?
C28 C29 1.511(6) . ?
C29 H29A 0.9601 . ?
C29 H29B 0.9601 . ?
C29 H29C 0.9599 . ?
C30 C31 1.515(6) . ?
C30 H30A 0.9800 . ?
C30 H30B 0.9800 . ?
C30 H30C 0.9800 . ?
C32 C33 1.382(5) . ?
C33 C34 1.383(6) . ?
C33 H33A 0.9500 . ?
C34 C35 1.376(6) . ?
C34 H34A 0.9500 . ?
C35 C36 1.394(6) . ?
C35 H35A 0.9500 . ?
C37 C38 1.512(6) . ?
C38 H38A 0.9800 . ?
C38 H38B 0.9800 . ?
C38 H38C 0.9800 . ?
C39 C41 1.371(10) 3_776 ?
C39 C40 1.386(9) . ?
C39 H39A 0.9500 . ?
C40 C41 1.356(9) . ?
C40 H40A 0.9500 . ?
C41 C39 1.371(10) 3_776 ?
C41 H41A 0.9500 . ?
C42 C47 1.237(17) . ?
C42 C43 1.409(9) . ?
C42 H42A 0.9500 . ?
C43 C44 1.395(9) . ?
C43 H43A 0.9500 . ?
C44 C45 1.389(9) . ?
C44 H44A 0.9500 . ?
C45 C46 1.391(9) . ?
C45 H45A 0.9500 . ?
C46 C47 1.398(9) . ?
C46 H46A 0.9500 . ?
C47 H47A 0.9500 . ?
C48 C49 1.449(14) . ?
C48 H48A 0.9801 . ?
C48 H48B 0.9800 . ?
C48 H48C 0.9799 . ?
C49 O5 1.426(8) . ?
C49 H49A 0.9900 . ?
C49 H49B 0.9900 . ?
O5 C50 1.445(8) . ?
C50 C51 1.459(9) . ?
C50 H50A 0.9900 . ?
C50 H50B 0.9900 . ?
C51 H51D 0.9599 . ?
C51 H51A 0.9600 . ?
C51 H51B 0.9600 . ?
